data_7204608
loop_
_publ_author_name
'Urbanczyk-Lipkowska, Zofia'
'Yoshizawa, Kazuhiro'
'Toyota, Shinji'
'Toda, Fumio'

_publ_section_title
;
 Easy isolation of the enol form of acetylacetone as an inclusion
 complex with host compounds
;
_journal_issue 22
_journal_name_full CrystEngComm
_journal_page_first 114
_journal_page_last 116
_journal_paper_doi 10.1039/b301386n
_journal_volume 5
_journal_year 2003
_chemical_formula_sum 'C36 H38 O6'
_chemical_formula_weight 566.66
_space_group_IT_number 4
_symmetry_cell_setting monoclinic
_symmetry_space_group_name_Hall 'P 2yb'
_symmetry_space_group_name_H-M 'P 1 21 1'
_atom_sites_solution_hydrogens geom
_atom_sites_solution_primary direct
_atom_sites_solution_secondary difmap
_audit_creation_method SHELXL-97
_cell_angle_alpha 90.00
_cell_angle_beta 92.6580(7)
_cell_angle_gamma 90.00
_cell_formula_units_Z 4
_cell_length_a 9.8539(1)
_cell_length_b 9.2288(1)
_cell_length_c 33.0868(5)
_cell_measurement_reflns_used 4328
_cell_measurement_temperature 293(2)
_cell_measurement_theta_max 23.257
_cell_measurement_theta_min 2.910
_cell_volume 3005.67(6)
_computing_cell_refinement Scalepack
_computing_structure_refinement 'SHELXL-97 (Sheldrick, 1997)'
_diffrn_ambient_temperature 100(2)
_diffrn_measured_fraction_theta_full 0.990
_diffrn_measured_fraction_theta_max 0.990
_diffrn_measurement_device_type 'Kappa CCD'
_diffrn_radiation_monochromator graphite
_diffrn_radiation_source 'fine-focus sealed tube'
_diffrn_radiation_type MoK\a
_diffrn_radiation_wavelength 0.71073
_diffrn_reflns_av_R_equivalents 0.0000
_diffrn_reflns_av_sigmaI/netI 0.0491
_diffrn_reflns_limit_h_max 10
_diffrn_reflns_limit_h_min -10
_diffrn_reflns_limit_k_max 9
_diffrn_reflns_limit_k_min -10
_diffrn_reflns_limit_l_max 36
_diffrn_reflns_limit_l_min -36
_diffrn_reflns_number 7802
_diffrn_reflns_theta_full 23.27
_diffrn_reflns_theta_max 23.27
_diffrn_reflns_theta_min 3.03
_exptl_absorpt_coefficient_mu 0.084
_exptl_absorpt_correction_type none
_exptl_crystal_colour transparent
_exptl_crystal_density_diffrn 1.252
_exptl_crystal_density_method 'not measured'
_exptl_crystal_description 'needle, cutted'
_exptl_crystal_F_000 1208
_exptl_crystal_size_max 0.21
_exptl_crystal_size_mid 0.21
_exptl_crystal_size_min 0.21
_refine_diff_density_max 0.111
_refine_diff_density_min -0.150
_refine_diff_density_rms 0.028
_refine_ls_abs_structure_details 'Flack H D (1983), Acta Cryst. A39, 876-881'
_refine_ls_abs_structure_Flack 0.1(5)
_refine_ls_extinction_coef 0.0100(8)
_refine_ls_extinction_expression Fc^*^=kFc[1+0.001xFc^2^\l^3^/sin(2\q)]^-1/4^
_refine_ls_extinction_method SHELXL
_refine_ls_goodness_of_fit_ref 1.048
_refine_ls_hydrogen_treatment mixed
_refine_ls_matrix_type full
_refine_ls_number_parameters 826
_refine_ls_number_reflns 7802
_refine_ls_number_restraints 1
_refine_ls_restrained_S_all 1.048
_refine_ls_R_factor_all 0.0387
_refine_ls_R_factor_gt 0.0328
_refine_ls_shift/su_max 0.002
_refine_ls_shift/su_mean 0.000
_refine_ls_structure_factor_coef Fsqd
_refine_ls_weighting_details 'calc w=1/[\s^2^(Fo^2^)+(0.0285P)^2^+0.2112P] where P=(Fo^2^+2Fc^2^)/3'
_refine_ls_weighting_scheme calc
_refine_ls_wR_factor_gt 0.0656
_refine_ls_wR_factor_ref 0.0673
_reflns_number_gt 7198
_reflns_number_total 7802
_reflns_threshold_expression >2sigma(I)
_cod_data_source_file b301386n.txt
_cod_data_source_block complex_10
_cod_original_cell_volume 3005.78(6)
_cod_original_sg_symbol_H-M P21
_cod_database_code 7204608

loop_
_symmetry_equiv_pos_as_xyz
'x, y, z'
'-x, y+1/2, -z'

loop_
_atom_site_label
_atom_site_type_symbol
_atom_site_fract_x
_atom_site_fract_y
_atom_site_fract_z
_atom_site_U_iso_or_equiv
_atom_site_adp_type
_atom_site_occupancy
_atom_site_symmetry_multiplicity
_atom_site_calc_flag
_atom_site_refinement_flags
_atom_site_disorder_assembly
_atom_site_disorder_group
C11 C -0.06350(18) 0.2009(2) 0.35120(5) 0.0194(5) Uani 1 1 d . . .
H11 H -0.1104 0.1649 0.3747 0.023 Uiso 1 1 calc R . .
C13 C 0.13328(18) 0.2715(2) 0.07855(5) 0.0214(5) Uani 1 1 d . . .
H13 H 0.1749 0.2879 0.0543 0.026 Uiso 1 1 calc R . .
C14 C 0.73930(18) 0.6638(2) 0.15285(5) 0.0186(4) Uani 1 1 d . . .
C15 C 0.14089(18) 0.2763(2) 0.15072(5) 0.0228(5) Uani 1 1 d . . .
H15 H 0.1859 0.2961 0.1754 0.027 Uiso 1 1 calc R . .
C17 C 0.55926(17) 0.4689(2) 0.15448(5) 0.0187(4) Uani 1 1 d . . .
H17 H 0.6069 0.4193 0.1331 0.022 Uiso 1 1 calc R . .
C18 C 0.34248(18) 0.3775(2) 0.11257(5) 0.0184(4) Uani 1 1 d . . .
C19 C 0.96321(18) 0.6043(2) 0.13089(5) 0.0245(5) Uani 1 1 d . . .
H19 H 1.0191 0.5431 0.1168 0.029 Uiso 1 1 calc R . .
C20 C 0.33698(18) 0.8975(2) 0.19741(6) 0.0303(5) Uani 1 1 d . . .
H20 H 0.2700 0.9626 0.1885 0.036 Uiso 1 1 calc R . .
C21 C 0.41348(18) 0.4100(2) 0.15441(5) 0.0182(4) Uani 1 1 d . . .
H21 H 0.3567 0.4750 0.1699 0.022 Uiso 1 1 calc R . .
C22 C 0.82515(18) 0.5766(2) 0.13146(5) 0.0233(5) Uani 1 1 d . . .
H22 H 0.7893 0.4976 0.1172 0.028 Uiso 1 1 calc R . .
C23 C 0.20397(17) 0.3038(2) 0.11513(5) 0.0187(4) Uani 1 1 d . . .
C24 C 0.08169(18) 0.1378(2) 0.35247(5) 0.0213(5) Uani 1 1 d . . .
H24 H 0.1416 0.2026 0.3380 0.026 Uiso 1 1 calc R . .
C25 C 0.50922(17) 0.7210(2) 0.18179(5) 0.0184(4) Uani 1 1 d . . .
C26 C 0.43602(17) 0.2913(2) 0.08593(5) 0.0188(4) Uani 1 1 d . . .
C27 C -0.01154(18) 0.4313(2) 0.31238(5) 0.0207(5) Uani 1 1 d . . .
C28 C -0.07978(18) 0.3676(2) 0.34905(5) 0.0190(4) Uani 1 1 d . . .
C29 C 0.05488(18) 0.0045(2) 0.41869(5) 0.0224(5) Uani 1 1 d . . .
C30 C 0.54396(19) 0.0625(2) 0.07072(6) 0.0298(5) Uani 1 1 d . . .
H30 H 0.5553 -0.0361 0.0756 0.036 Uiso 1 1 calc R . .
C31 C -0.4374(2) 0.5011(3) 0.45713(6) 0.0266(5) Uani 1 1 d . . .
C32 C 0.36082(19) 0.0045(2) 0.42876(6) 0.0263(5) Uani 1 1 d . . .
H32 H 0.3160 0.0096 0.4529 0.032 Uiso 1 1 calc R . .
C33 C 0.29083(18) 0.0390(2) 0.39260(6) 0.0228(5) Uani 1 1 d . . .
C34 C 0.58561(17) 0.6347(2) 0.15074(5) 0.0184(4) Uani 1 1 d . . .
C35 C -0.04144(18) 0.0261(2) 0.30024(5) 0.0245(5) Uani 1 1 d . . .
C36 C 0.04391(19) -0.1432(2) 0.41032(5) 0.0240(5) Uani 1 1 d . . .
H36 H 0.0964 -0.1840 0.3906 0.029 Uiso 1 1 calc R . .
C37 C 0.40781(18) 0.8180(2) 0.16949(6) 0.0223(5) Uani 1 1 d . . .
H37 H 0.3867 0.8301 0.1420 0.027 Uiso 1 1 calc R . .
C38 C -0.22866(18) 0.4136(2) 0.34887(5) 0.0205(5) Uani 1 1 d . . .
C39 C -0.0584(2) 0.1886(2) 0.11350(6) 0.0288(5) Uani 1 1 d . . .
H39 H -0.1457 0.1500 0.1131 0.035 Uiso 1 1 calc R . .
C40 C 0.00323(19) 0.2160(2) 0.07773(6) 0.0264(5) Uani 1 1 d . . .
H40 H -0.0427 0.1970 0.0531 0.032 Uiso 1 1 calc R . .
C41 C 0.85986(19) 0.6781(2) 0.02790(5) 0.0229(5) Uani 1 1 d . . .
C42 C -0.02369(19) 0.0616(2) 0.44845(6) 0.0293(5) Uani 1 1 d . . .
H42 H -0.0172 0.1597 0.4547 0.035 Uiso 1 1 calc R . .
C43 C 0.50941(18) 0.3562(2) 0.05642(5) 0.0240(5) Uani 1 1 d . . .
H43 H 0.4980 0.4546 0.0512 0.029 Uiso 1 1 calc R . .
C44 C 0.4952(2) -0.0371(2) 0.42963(6) 0.0308(5) Uani 1 1 d . . .
H44 H 0.5401 -0.0591 0.4542 0.037 Uiso 1 1 calc R . .
C45 C 0.45358(18) 0.1423(2) 0.09264(6) 0.0225(5) Uani 1 1 d . . .
H45 H 0.4038 0.0963 0.1121 0.027 Uiso 1 1 calc R . .
C46 C 0.6377(2) 0.1604(2) 0.19827(7) 0.0354(6) Uani 1 1 d . . .
H46A H 0.5906 0.0740 0.2057 0.053 Uiso 1 1 calc R . .
H46B H 0.7187 0.1709 0.2153 0.053 Uiso 1 1 calc R . .
H46C H 0.6615 0.1538 0.1705 0.053 Uiso 1 1 calc R . .
C47 C 0.9581(2) 0.7782(3) 0.03749(6) 0.0235(5) Uani 1 1 d . . .
C48 C -0.0440(2) -0.2298(2) 0.43092(6) 0.0314(5) Uani 1 1 d . . .
H48 H -0.0503 -0.3282 0.4250 0.038 Uiso 1 1 calc R . .
C49 C 0.53845(19) 0.7062(2) 0.22327(5) 0.0249(5) Uani 1 1 d . . .
H49 H 0.6065 0.6428 0.2324 0.030 Uiso 1 1 calc R . .
C50 C 0.6174(2) 0.1307(3) 0.04141(6) 0.0326(5) Uani 1 1 d . . .
H50 H 0.6781 0.0776 0.0266 0.039 Uiso 1 1 calc R . .
C51 C 0.9340(2) 0.8124(3) 0.17159(6) 0.0356(6) Uani 1 1 d . . .
H51 H 0.9701 0.8935 0.1849 0.043 Uiso 1 1 calc R . .
C52 C -0.0782(2) 0.4336(2) 0.27425(5) 0.0243(5) Uani 1 1 d . . .
H52 H -0.1655 0.3956 0.2711 0.029 Uiso 1 1 calc R . .
C53 C 0.00994(19) 0.2188(2) 0.14978(6) 0.0300(5) Uani 1 1 d . . .
H53 H -0.0317 0.2006 0.1739 0.036 Uiso 1 1 calc R . .
C54 C 0.79556(19) 0.7835(2) 0.17264(6) 0.0292(5) Uani 1 1 d . . .
H54 H 0.7401 0.8452 0.1868 0.035 Uiso 1 1 calc R . .
C55 C 0.54739(18) 0.2896(2) 0.20353(5) 0.0222(5) Uani 1 1 d . . .
C56 C 0.3665(2) 0.8795(2) 0.23832(6) 0.0331(6) Uani 1 1 d . . .
H56 H 0.3186 0.9309 0.2572 0.040 Uiso 1 1 calc R . .
C57 C -0.4691(2) 0.3742(3) 0.35242(6) 0.0315(5) Uani 1 1 d . . .
H57 H -0.5412 0.3102 0.3548 0.038 Uiso 1 1 calc R . .
C58 C 1.19557(19) 0.8475(2) 0.06109(6) 0.0303(5) Uani 1 1 d . . .
H58A H 1.2840 0.8041 0.0642 0.045 Uiso 1 1 calc R . .
H58B H 1.1679 0.8814 0.0869 0.045 Uiso 1 1 calc R . .
H58C H 1.1988 0.9275 0.0426 0.045 Uiso 1 1 calc R . .
C59 C -0.3452(2) 0.3955(2) 0.46640(6) 0.0278(5) Uani 1 1 d . . .
C60 C -0.1230(2) -0.1706(3) 0.46045(6) 0.0345(6) Uani 1 1 d . . .
H60 H -0.1827 -0.2286 0.4742 0.041 Uiso 1 1 calc R . .
C61 C 1.09590(19) 0.7374(2) 0.04477(5) 0.0239(5) Uani 1 1 d . . .
C62 C -0.1961(2) 0.4190(3) 0.47200(7) 0.0322(5) Uani 1 1 d . . .
C63 C 0.7118(2) 0.7096(3) 0.02393(7) 0.0283(5) Uani 1 1 d . . .
C64 C 0.3591(2) 0.0268(2) 0.35700(6) 0.0293(5) Uani 1 1 d . . .
H64 H 0.3138 0.0469 0.3324 0.035 Uiso 1 1 calc R . .
C65 C -0.2553(2) 0.5613(2) 0.34680(6) 0.0318(5) Uani 1 1 d . . .
H65 H -0.1834 0.6262 0.3454 0.038 Uiso 1 1 calc R . .
C66 C -0.33739(18) 0.3208(2) 0.35201(5) 0.0243(5) Uani 1 1 d . . .
H66 H -0.3224 0.2215 0.3539 0.029 Uiso 1 1 calc R . .
C67 C 0.14724(19) 0.1021(2) 0.39472(5) 0.0227(5) Uani 1 1 d . . .
C68 C 0.60070(19) 0.2763(3) 0.03428(6) 0.0312(5) Uani 1 1 d . . .
H68 H 0.6502 0.3218 0.0147 0.037 Uiso 1 1 calc R . .
C69 C -0.0174(2) 0.4911(2) 0.24123(6) 0.0303(5) Uani 1 1 d . . .
H69 H -0.0635 0.4916 0.2161 0.036 Uiso 1 1 calc R . .
C70 C -0.5769(2) 0.4693(2) 0.44974(6) 0.0296(5) Uani 1 1 d . . .
C71 C 0.4674(2) 0.7848(2) 0.25082(6) 0.0297(5) Uani 1 1 d . . .
H71 H 0.4882 0.7733 0.2783 0.036 Uiso 1 1 calc R . .
C72 C 1.01767(19) 0.7223(2) 0.15114(6) 0.0271(5) Uani 1 1 d . . .
H72 H 1.1104 0.7408 0.1510 0.032 Uiso 1 1 calc R . .
C73 C -0.1120(2) -0.0255(3) 0.46908(6) 0.0357(6) Uani 1 1 d . . .
H73 H -0.1642 0.0147 0.4889 0.043 Uiso 1 1 calc R . .
C74 C 0.1798(2) 0.5466(3) 0.28275(6) 0.0412(6) Uani 1 1 d . . .
H74 H 0.2674 0.5839 0.2857 0.049 Uiso 1 1 calc R . .
C75 C 0.4951(2) -0.0153(2) 0.35783(6) 0.0315(5) Uani 1 1 d . . .
H75 H 0.5400 -0.0226 0.3338 0.038 Uiso 1 1 calc R . .
C76 C 0.11803(19) 0.4898(2) 0.31594(6) 0.0294(5) Uani 1 1 d . . .
H76 H 0.1643 0.4908 0.3411 0.035 Uiso 1 1 calc R . .
C77 C 0.5636(2) -0.0464(2) 0.39430(6) 0.0313(5) Uani 1 1 d . . .
H77 H 0.6546 -0.0731 0.3950 0.038 Uiso 1 1 calc R . .
C78 C -0.4943(2) 0.5198(3) 0.34941(6) 0.0345(6) Uani 1 1 d . . .
H78 H -0.5828 0.5548 0.3491 0.041 Uiso 1 1 calc R . .
C79 C -0.6751(2) 0.5868(3) 0.43751(8) 0.0337(6) Uani 1 1 d . . .
C80 C 0.0187(2) 0.0757(3) 0.26133(6) 0.0381(6) Uani 1 1 d . . .
H80A H -0.0528 0.0897 0.2410 0.057 Uiso 1 1 calc R . .
H80B H 0.0806 0.0034 0.2523 0.057 Uiso 1 1 calc R . .
H80C H 0.0664 0.1652 0.2659 0.057 Uiso 1 1 calc R . .
C81 C 0.4991(2) 0.3067(3) 0.24590(6) 0.0393(6) Uani 1 1 d . . .
H81A H 0.4532 0.2200 0.2536 0.059 Uiso 1 1 calc R . .
H81B H 0.4378 0.3874 0.2467 0.059 Uiso 1 1 calc R . .
H81C H 0.5757 0.3236 0.2643 0.059 Uiso 1 1 calc R . .
C82 C -0.3863(2) 0.6134(3) 0.34683(6) 0.0366(6) Uani 1 1 d . . .
H82 H -0.4019 0.7126 0.3451 0.044 Uiso 1 1 calc R . .
C83 C -0.1215(2) -0.1115(2) 0.29624(7) 0.0400(6) Uani 1 1 d . . .
H83A H -0.1935 -0.0995 0.2760 0.060 Uiso 1 1 calc R . .
H83B H -0.1594 -0.1343 0.3217 0.060 Uiso 1 1 calc R . .
H83C H -0.0629 -0.1888 0.2885 0.060 Uiso 1 1 calc R . .
C84 C 0.1121(2) 0.5480(3) 0.24542(6) 0.0378(6) Uani 1 1 d . . .
H84 H 0.1533 0.5871 0.2232 0.045 Uiso 1 1 calc R . .
O1 O 0.06467(13) 0.00572(14) 0.33068(4) 0.0256(3) Uani 1 1 d . . .
O2 O 0.54427(13) 0.67678(14) 0.11031(3) 0.0202(3) Uani 1 1 d . . .
O3 O 1.13472(12) 0.60964(16) 0.03799(4) 0.0278(3) Uani 1 1 d . . .
O4 O 0.88971(14) 0.53991(15) 0.02255(4) 0.0285(3) Uani 1 1 d . . .
O5 O 0.43250(12) 0.27622(14) 0.17551(4) 0.0217(3) Uani 1 1 d . . .
O6 O -0.12562(12) 0.13835(14) 0.31525(4) 0.0232(3) Uani 1 1 d . . .
O7 O 0.32034(12) 0.52243(14) 0.09691(4) 0.0216(3) Uani 1 1 d . . .
O8 O 0.61517(12) 0.41989(14) 0.19277(4) 0.0230(3) Uani 1 1 d . . .
O9 O -0.02151(13) 0.42943(15) 0.38583(4) 0.0224(3) Uani 1 1 d . . .
O10 O 0.15814(15) 0.24146(15) 0.41412(4) 0.0313(4) Uani 1 1 d . . .
O12 O -0.38110(17) 0.25856(17) 0.47045(5) 0.0483(5) Uani 1 1 d . . .
O16 O -0.62046(15) 0.34247(17) 0.45413(5) 0.0484(5) Uani 1 1 d . . .
H2 H 0.465(2) 0.634(2) 0.1042(6) 0.033(6) Uiso 1 1 d . . .
H47 H 0.9297(17) 0.870(2) 0.0411(5) 0.013(5) Uiso 1 1 d . . .
H9 H 0.045(2) 0.367(3) 0.3956(6) 0.048(7) Uiso 1 1 d . . .
H31 H -0.4083(19) 0.600(3) 0.4551(6) 0.034(6) Uiso 1 1 d . . .
H7 H 0.265(2) 0.531(3) 0.0755(7) 0.059(8) Uiso 1 1 d . . .
H10 H 0.240(2) 0.264(3) 0.4254(7) 0.056(8) Uiso 1 1 d . . .
H12 H -0.472(3) 0.248(4) 0.4647(9) 0.091(10) Uiso 1 1 d . . .
H4 H 0.985(3) 0.525(3) 0.0277(7) 0.081(9) Uiso 1 1 d . . .
H63C H 0.6679(19) 0.675(2) 0.0480(6) 0.032(6) Uiso 1 1 d . . .
H62C H -0.163(2) 0.358(2) 0.4936(6) 0.039(6) Uiso 1 1 d . . .
H63B H 0.697(2) 0.807(3) 0.0208(6) 0.039(7) Uiso 1 1 d . . .
H62B H -0.148(2) 0.395(3) 0.4465(8) 0.066(8) Uiso 1 1 d . . .
H79B H -0.762(3) 0.546(3) 0.4274(7) 0.065(8) Uiso 1 1 d . . .
H63A H 0.670(2) 0.651(3) 0.0006(6) 0.045(6) Uiso 1 1 d . . .
H62A H -0.182(2) 0.524(3) 0.4790(6) 0.054(7) Uiso 1 1 d . . .
H79A H -0.638(2) 0.651(3) 0.4188(7) 0.055(8) Uiso 1 1 d . . .
H79C H -0.693(2) 0.639(3) 0.4615(8) 0.061(8) Uiso 1 1 d . . .

loop_
_atom_site_aniso_label
_atom_site_aniso_U_11
_atom_site_aniso_U_22
_atom_site_aniso_U_33
_atom_site_aniso_U_23
_atom_site_aniso_U_13
_atom_site_aniso_U_12
C11 0.0226(10) 0.0189(12) 0.0164(10) 0.0004(8) -0.0031(8) -0.0019(9)
C13 0.0223(10) 0.0210(12) 0.0210(10) -0.0014(8) 0.0030(8) -0.0007(9)
C14 0.0225(10) 0.0182(11) 0.0148(10) 0.0024(8) -0.0017(8) -0.0014(9)
C15 0.0215(11) 0.0253(12) 0.0213(11) 0.0019(9) -0.0016(8) 0.0005(10)
C17 0.0201(10) 0.0176(12) 0.0179(10) 0.0011(8) -0.0028(8) 0.0003(9)
C18 0.0208(10) 0.0139(11) 0.0203(10) 0.0019(8) -0.0005(8) -0.0007(9)
C19 0.0215(11) 0.0288(13) 0.0234(11) 0.0035(9) 0.0035(8) 0.0025(10)
C20 0.0179(10) 0.0280(13) 0.0450(14) -0.0098(10) 0.0021(10) 0.0009(10)
C21 0.0194(10) 0.0146(11) 0.0203(10) -0.0002(8) -0.0003(8) 0.0041(9)
C22 0.0230(11) 0.0232(12) 0.0234(11) -0.0012(9) -0.0006(9) -0.0021(10)
C23 0.0169(10) 0.0166(11) 0.0223(10) 0.0007(8) -0.0004(8) 0.0026(9)
C24 0.0253(11) 0.0162(11) 0.0222(11) 0.0002(8) -0.0018(8) 0.0009(9)
C25 0.0146(10) 0.0163(11) 0.0244(11) -0.0007(8) 0.0004(8) -0.0049(9)
C26 0.0147(9) 0.0221(12) 0.0192(10) -0.0040(9) -0.0029(8) -0.0006(9)
C27 0.0222(10) 0.0165(12) 0.0234(10) 0.0032(8) 0.0002(8) 0.0025(9)
C28 0.0205(10) 0.0169(11) 0.0193(10) -0.0001(8) -0.0031(8) 0.0007(9)
C29 0.0230(10) 0.0253(12) 0.0180(10) 0.0000(9) -0.0067(9) 0.0041(9)
C30 0.0278(11) 0.0247(13) 0.0369(12) -0.0089(10) 0.0000(10) 0.0007(10)
C31 0.0327(12) 0.0215(13) 0.0251(11) -0.0033(9) -0.0034(9) -0.0013(11)
C32 0.0274(11) 0.0237(12) 0.0274(12) 0.0021(9) -0.0041(9) 0.0016(10)
C33 0.0240(10) 0.0137(12) 0.0300(11) -0.0019(9) -0.0052(9) 0.0005(9)
C34 0.0172(10) 0.0194(11) 0.0183(10) 0.0005(8) -0.0040(8) -0.0009(9)
C35 0.0255(11) 0.0245(13) 0.0225(11) -0.0042(9) -0.0087(9) 0.0065(10)
C36 0.0264(11) 0.0255(13) 0.0198(11) -0.0022(9) -0.0019(9) 0.0063(10)
C37 0.0193(10) 0.0218(12) 0.0255(11) -0.0029(9) -0.0017(8) -0.0043(10)
C38 0.0243(11) 0.0207(12) 0.0162(10) 0.0010(8) -0.0011(8) -0.0007(10)
C39 0.0204(11) 0.0312(14) 0.0348(13) 0.0022(10) 0.0008(9) -0.0091(10)
C40 0.0228(11) 0.0298(13) 0.0262(11) -0.0040(10) -0.0039(9) -0.0034(10)
C41 0.0285(11) 0.0273(14) 0.0131(10) 0.0033(8) 0.0016(8) 0.0044(10)
C42 0.0339(12) 0.0270(13) 0.0264(12) -0.0003(10) -0.0049(10) 0.0092(11)
C43 0.0261(11) 0.0231(12) 0.0230(11) -0.0026(9) 0.0022(9) -0.0051(10)
C44 0.0301(12) 0.0252(13) 0.0360(13) 0.0040(10) -0.0102(10) 0.0018(10)
C45 0.0213(10) 0.0251(13) 0.0212(11) -0.0016(9) 0.0015(8) -0.0015(10)
C46 0.0267(12) 0.0227(13) 0.0564(15) 0.0070(11) -0.0030(11) -0.0018(10)
C47 0.0293(12) 0.0190(13) 0.0220(11) 0.0020(9) -0.0003(9) 0.0023(11)
C48 0.0324(12) 0.0271(13) 0.0343(12) 0.0031(10) -0.0045(10) 0.0010(11)
C49 0.0297(11) 0.0195(12) 0.0254(12) -0.0002(9) 0.0002(9) -0.0022(10)
C50 0.0247(11) 0.0344(15) 0.0392(13) -0.0133(11) 0.0071(10) 0.0003(11)
C51 0.0286(12) 0.0398(15) 0.0385(13) -0.0136(11) 0.0024(10) -0.0109(11)
C52 0.0270(11) 0.0206(12) 0.0248(11) -0.0013(9) -0.0029(9) 0.0010(10)
C53 0.0245(11) 0.0399(14) 0.0257(11) 0.0075(10) 0.0035(9) -0.0041(11)
C54 0.0241(11) 0.0270(13) 0.0368(12) -0.0110(10) 0.0042(9) -0.0027(10)
C55 0.0182(10) 0.0223(12) 0.0253(11) 0.0064(9) -0.0062(8) -0.0037(10)
C56 0.0291(12) 0.0352(15) 0.0361(13) -0.0151(11) 0.0132(10) -0.0079(11)
C57 0.0254(12) 0.0410(16) 0.0282(12) -0.0019(10) 0.0024(9) -0.0031(11)
C58 0.0313(12) 0.0313(14) 0.0276(11) 0.0066(10) -0.0058(10) -0.0041(10)
C59 0.0373(12) 0.0253(14) 0.0202(11) -0.0044(9) -0.0059(9) -0.0041(11)
C60 0.0260(12) 0.0405(16) 0.0373(13) 0.0085(11) 0.0036(10) -0.0003(11)
C61 0.0268(12) 0.0295(14) 0.0150(10) 0.0053(9) -0.0022(8) 0.0008(10)
C62 0.0332(13) 0.0359(16) 0.0275(13) 0.0030(11) 0.0025(10) 0.0040(12)
C63 0.0231(12) 0.0342(16) 0.0277(13) 0.0036(11) 0.0025(10) 0.0023(11)
C64 0.0335(12) 0.0225(13) 0.0313(12) -0.0014(9) -0.0060(10) 0.0052(10)
C65 0.0264(11) 0.0233(13) 0.0453(13) 0.0018(10) -0.0024(9) 0.0031(10)
C66 0.0256(11) 0.0256(13) 0.0218(11) 0.0007(9) 0.0026(8) 0.0011(10)
C67 0.0277(11) 0.0149(12) 0.0247(11) -0.0050(9) -0.0072(9) 0.0041(9)
C68 0.0264(11) 0.0385(15) 0.0293(12) -0.0091(10) 0.0087(9) -0.0099(11)
C69 0.0375(12) 0.0336(14) 0.0198(11) 0.0086(9) 0.0003(9) 0.0027(11)
C70 0.0366(13) 0.0268(15) 0.0247(11) -0.0073(9) -0.0074(9) 0.0003(11)
C71 0.0372(13) 0.0284(13) 0.0241(11) -0.0040(10) 0.0069(9) -0.0064(11)
C72 0.0188(11) 0.0378(14) 0.0245(11) 0.0054(10) -0.0014(9) -0.0037(10)
C73 0.0339(12) 0.0411(17) 0.0323(12) 0.0007(11) 0.0039(10) 0.0141(12)
C74 0.0250(11) 0.0559(17) 0.0426(14) 0.0224(12) -0.0011(10) -0.0092(12)
C75 0.0312(12) 0.0271(14) 0.0360(13) -0.0033(10) -0.0008(10) 0.0065(10)
C76 0.0264(11) 0.0340(14) 0.0274(11) 0.0097(10) -0.0042(9) -0.0041(10)
C77 0.0264(11) 0.0221(13) 0.0449(14) -0.0023(10) -0.0033(10) 0.0057(10)
C78 0.0275(12) 0.0489(17) 0.0268(12) -0.0062(11) -0.0035(9) 0.0144(13)
C79 0.0355(14) 0.0305(15) 0.0348(15) -0.0019(12) -0.0015(12) 0.0039(12)
C80 0.0362(12) 0.0520(17) 0.0255(12) 0.0014(11) -0.0028(10) 0.0168(12)
C81 0.0362(12) 0.0553(16) 0.0258(12) 0.0000(11) -0.0040(10) -0.0133(12)
C82 0.0386(13) 0.0267(13) 0.0438(14) -0.0036(11) -0.0048(10) 0.0141(12)
C83 0.0432(13) 0.0238(13) 0.0518(15) -0.0095(11) -0.0118(11) 0.0042(11)
C84 0.0344(13) 0.0466(16) 0.0331(13) 0.0182(11) 0.0074(10) 0.0014(12)
O1 0.0327(7) 0.0202(8) 0.0232(7) -0.0051(6) -0.0076(6) 0.0076(7)
O2 0.0192(7) 0.0243(9) 0.0167(7) 0.0017(6) -0.0027(6) -0.0034(6)
O3 0.0264(7) 0.0280(9) 0.0285(8) 0.0001(6) -0.0055(6) 0.0045(7)
O4 0.0282(8) 0.0243(10) 0.0324(8) -0.0044(7) -0.0059(6) 0.0026(7)
O5 0.0207(7) 0.0194(8) 0.0241(7) 0.0047(6) -0.0068(6) -0.0018(6)
O6 0.0237(7) 0.0198(8) 0.0253(7) -0.0055(6) -0.0071(6) 0.0032(6)
O7 0.0238(7) 0.0175(8) 0.0226(7) 0.0024(6) -0.0071(6) 0.0000(6)
O8 0.0245(7) 0.0188(8) 0.0249(7) 0.0053(6) -0.0091(6) -0.0032(6)
O9 0.0267(7) 0.0205(8) 0.0194(7) -0.0033(6) -0.0046(6) 0.0033(7)
O10 0.0331(8) 0.0201(9) 0.0389(8) -0.0087(6) -0.0170(7) 0.0059(7)
O12 0.0427(10) 0.0246(11) 0.0749(12) 0.0018(8) -0.0272(9) -0.0047(8)
O16 0.0381(9) 0.0288(11) 0.0758(12) 0.0019(8) -0.0238(8) -0.0075(8)

loop_
_atom_type_symbol
_atom_type_description
_atom_type_scat_dispersion_real
_atom_type_scat_dispersion_imag
_atom_type_scat_source
C C 0.0033 0.0016 'International Tables Vol C Tables 4.2.6.8 and 6.1.1.4'
H H 0.0000 0.0000 'International Tables Vol C Tables 4.2.6.8 and 6.1.1.4'
O O 0.0106 0.0060 'International Tables Vol C Tables 4.2.6.8 and 6.1.1.4'

loop_
_geom_angle_atom_site_label_1
_geom_angle_atom_site_label_2
_geom_angle_atom_site_label_3
_geom_angle
_geom_angle_site_symmetry_1
_geom_angle_site_symmetry_3
_geom_angle_publ_flag
O6 C11 C24 103.31(14) . . ?
O6 C11 C28 108.82(14) . . ?
C24 C11 C28 118.04(16) . . ?
O6 C11 H11 108.8 . . ?
C24 C11 H11 108.8 . . ?
C28 C11 H11 108.8 . . ?
C40 C13 C23 121.37(18) . . ?
C40 C13 H13 119.3 . . ?
C23 C13 H13 119.3 . . ?
C22 C14 C54 117.64(17) . . ?
C22 C14 C34 119.93(16) . . ?
C54 C14 C34 122.18(17) . . ?
C23 C15 C53 120.26(16) . . ?
C23 C15 H15 119.9 . . ?
C53 C15 H15 119.9 . . ?
O8 C17 C21 102.21(14) . . ?
O8 C17 C34 108.77(13) . . ?
C21 C17 C34 120.44(15) . . ?
O8 C17 H17 108.3 . . ?
C21 C17 H17 108.3 . . ?
C34 C17 H17 108.3 . . ?
O7 C18 C26 111.08(14) . . ?
O7 C18 C23 108.08(14) . . ?
C26 C18 C23 111.33(15) . . ?
O7 C18 C21 101.25(14) . . ?
C26 C18 C21 110.87(14) . . ?
C23 C18 C21 113.76(15) . . ?
C72 C19 C22 120.08(19) . . ?
C72 C19 H19 120.0 . . ?
C22 C19 H19 120.0 . . ?
C56 C20 C37 119.80(19) . . ?
C56 C20 H20 120.1 . . ?
C37 C20 H20 120.1 . . ?
O5 C21 C17 101.75(13) . . ?
O5 C21 C18 108.26(14) . . ?
C17 C21 C18 116.94(15) . . ?
O5 C21 H21 109.8 . . ?
C17 C21 H21 109.8 . . ?
C18 C21 H21 109.8 . . ?
C19 C22 C14 121.52(18) . . ?
C19 C22 H22 119.2 . . ?
C14 C22 H22 119.2 . . ?
C15 C23 C13 118.20(16) . . ?
C15 C23 C18 124.54(15) . . ?
C13 C23 C18 117.11(16) . . ?
O1 C24 C11 102.84(13) . . ?
O1 C24 C67 108.03(15) . . ?
C11 C24 C67 116.89(16) . . ?
O1 C24 H24 109.6 . . ?
C11 C24 H24 109.6 . . ?
C67 C24 H24 109.6 . . ?
C37 C25 C49 117.67(17) . . ?
C37 C25 C34 120.67(15) . . ?
C49 C25 C34 121.66(16) . . ?
C43 C26 C45 118.27(18) . . ?
C43 C26 C18 122.15(18) . . ?
C45 C26 C18 119.51(17) . . ?
C76 C27 C52 117.67(18) . . ?
C76 C27 C28 121.24(15) . . ?
C52 C27 C28 121.09(16) . . ?
O9 C28 C38 103.79(14) . . ?
O9 C28 C27 110.17(14) . . ?
C38 C28 C27 110.30(14) . . ?
O9 C28 C11 108.58(14) . . ?
C38 C28 C11 111.98(15) . . ?
C27 C28 C11 111.71(16) . . ?
C42 C29 C36 118.19(19) . . ?
C42 C29 C67 120.72(19) . . ?
C36 C29 C67 121.05(18) . . ?
C45 C30 C50 119.6(2) . . ?
C45 C30 H30 120.2 . . ?
C50 C30 H30 120.2 . . ?
C59 C31 C70 121.6(2) . . ?
C59 C31 H31 120.0(12) . . ?
C70 C31 H31 118.3(12) . . ?
C44 C32 C33 121.33(19) . . ?
C44 C32 H32 119.3 . . ?
C33 C32 H32 119.3 . . ?
C64 C33 C32 118.11(17) . . ?
C64 C33 C67 123.63(16) . . ?
C32 C33 C67 117.99(17) . . ?
O2 C34 C25 111.04(14) . . ?
O2 C34 C14 103.39(14) . . ?
C25 C34 C14 113.21(14) . . ?
O2 C34 C17 107.39(13) . . ?
C25 C34 C17 111.73(16) . . ?
C14 C34 C17 109.62(15) . . ?
O6 C35 O1 105.54(13) . . ?
O6 C35 C83 109.47(16) . . ?
O1 C35 C83 108.38(16) . . ?
O6 C35 C80 109.46(17) . . ?
O1 C35 C80 109.67(15) . . ?
C83 C35 C80 113.98(18) . . ?
C48 C36 C29 120.8(2) . . ?
C48 C36 H36 119.6 . . ?
C29 C36 H36 119.6 . . ?
C25 C37 C20 121.43(17) . . ?
C25 C37 H37 119.3 . . ?
C20 C37 H37 119.3 . . ?
C66 C38 C65 117.88(18) . . ?
C66 C38 C28 125.18(17) . . ?
C65 C38 C28 116.90(17) . . ?
C53 C39 C40 119.60(18) . . ?
C53 C39 H39 120.2 . . ?
C40 C39 H39 120.2 . . ?
C39 C40 C13 119.82(17) . . ?
C39 C40 H40 120.1 . . ?
C13 C40 H40 120.1 . . ?
O4 C41 C47 121.62(18) . . ?
O4 C41 C63 113.56(18) . . ?
C47 C41 C63 124.8(2) . . ?
C29 C42 C73 120.9(2) . . ?
C29 C42 H42 119.5 . . ?
C73 C42 H42 119.5 . . ?
C26 C43 C68 120.9(2) . . ?
C26 C43 H43 119.5 . . ?
C68 C43 H43 119.5 . . ?
C32 C44 C77 120.43(18) . . ?
C32 C44 H44 119.8 . . ?
C77 C44 H44 119.8 . . ?
C30 C45 C26 121.0(2) . . ?
C30 C45 H45 119.5 . . ?
C26 C45 H45 119.5 . . ?
C55 C46 H46A 109.5 . . ?
C55 C46 H46B 109.5 . . ?
H46A C46 H46B 109.5 . . ?
C55 C46 H46C 109.5 . . ?
H46A C46 H46C 109.5 . . ?
H46B C46 H46C 109.5 . . ?
C41 C47 C61 121.5(2) . . ?
C41 C47 H47 116.5(11) . . ?
C61 C47 H47 121.8(11) . . ?
C36 C48 C60 120.3(2) . . ?
C36 C48 H48 119.9 . . ?
C60 C48 H48 119.9 . . ?
C71 C49 C25 120.66(18) . . ?
C71 C49 H49 119.7 . . ?
C25 C49 H49 119.7 . . ?
C68 C50 C30 120.1(2) . . ?
C68 C50 H50 120.0 . . ?
C30 C50 H50 120.0 . . ?
C72 C51 C54 120.53(19) . . ?
C72 C51 H51 119.7 . . ?
C54 C51 H51 119.7 . . ?
C69 C52 C27 121.28(18) . . ?
C69 C52 H52 119.4 . . ?
C27 C52 H52 119.4 . . ?
C39 C53 C15 120.74(19) . . ?
C39 C53 H53 119.6 . . ?
C15 C53 H53 119.6 . . ?
C14 C54 C51 120.79(19) . . ?
C14 C54 H54 119.6 . . ?
C51 C54 H54 119.6 . . ?
O8 C55 O5 105.99(13) . . ?
O8 C55 C46 110.65(15) . . ?
O5 C55 C46 108.10(16) . . ?
O8 C55 C81 108.33(16) . . ?
O5 C55 C81 109.63(15) . . ?
C46 C55 C81 113.84(17) . . ?
C71 C56 C20 119.3(2) . . ?
C71 C56 H56 120.4 . . ?
C20 C56 H56 120.4 . . ?
C78 C57 C66 120.9(2) . . ?
C78 C57 H57 119.5 . . ?
C66 C57 H57 119.5 . . ?
C61 C58 H58A 109.5 . . ?
C61 C58 H58B 109.5 . . ?
H58A C58 H58B 109.5 . . ?
C61 C58 H58C 109.5 . . ?
H58A C58 H58C 109.5 . . ?
H58B C58 H58C 109.5 . . ?
O12 C59 C31 122.04(19) . . ?
O12 C59 C62 113.2(2) . . ?
C31 C59 C62 124.7(2) . . ?
C73 C60 C48 119.3(2) . . ?
C73 C60 H60 120.4 . . ?
C48 C60 H60 120.4 . . ?
O3 C61 C47 120.86(18) . . ?
O3 C61 C58 119.91(17) . . ?
C47 C61 C58 119.22(19) . . ?
C59 C62 H62C 108.3(12) . . ?
C59 C62 H62B 111.4(13) . . ?
H62C C62 H62B 109.8(19) . . ?
C59 C62 H62A 107.1(13) . . ?
H62C C62 H62A 110.6(17) . . ?
H62B C62 H62A 110(2) . . ?
C41 C63 H63C 109.6(11) . . ?
C41 C63 H63B 110.8(13) . . ?
H63C C63 H63B 109.7(18) . . ?
C41 C63 H63A 109.0(12) . . ?
H63C C63 H63A 105.6(17) . . ?
H63B C63 H63A 112.1(18) . . ?
C33 C64 C75 120.62(18) . . ?
C33 C64 H64 119.7 . . ?
C75 C64 H64 119.7 . . ?
C82 C65 C38 121.1(2) . . ?
C82 C65 H65 119.4 . . ?
C38 C65 H65 119.4 . . ?
C38 C66 C57 120.6(2) . . ?
C38 C66 H66 119.7 . . ?
C57 C66 H66 119.7 . . ?
O10 C67 C29 109.23(16) . . ?
O10 C67 C33 108.05(14) . . ?
C29 C67 C33 111.86(15) . . ?
O10 C67 C24 103.40(14) . . ?
C29 C67 C24 111.13(14) . . ?
C33 C67 C24 112.73(16) . . ?
C50 C68 C43 120.1(2) . . ?
C50 C68 H68 119.9 . . ?
C43 C68 H68 119.9 . . ?
C52 C69 C84 120.08(17) . . ?
C52 C69 H69 120.0 . . ?
C84 C69 H69 120.0 . . ?
O16 C70 C31 120.43(19) . . ?
O16 C70 C79 119.06(19) . . ?
C31 C70 C79 120.5(2) . . ?
C56 C71 C49 121.17(18) . . ?
C56 C71 H71 119.4 . . ?
C49 C71 H71 119.4 . . ?
C51 C72 C19 119.40(18) . . ?
C51 C72 H72 120.3 . . ?
C19 C72 H72 120.3 . . ?
C60 C73 C42 120.6(2) . . ?
C60 C73 H73 119.7 . . ?
C42 C73 H73 119.7 . . ?
C84 C74 C76 120.21(19) . . ?
C84 C74 H74 119.9 . . ?
C76 C74 H74 119.9 . . ?
C77 C75 C64 120.2(2) . . ?
C77 C75 H75 119.9 . . ?
C64 C75 H75 119.9 . . ?
C74 C76 C27 121.17(17) . . ?
C74 C76 H76 119.4 . . ?
C27 C76 H76 119.4 . . ?
C44 C77 C75 119.24(18) . . ?
C44 C77 H77 120.4 . . ?
C75 C77 H77 120.4 . . ?
C57 C78 C82 118.8(2) . . ?
C57 C78 H78 120.6 . . ?
C82 C78 H78 120.6 . . ?
C70 C79 H79B 111.0(15) . . ?
C70 C79 H79A 111.8(15) . . ?
H79B C79 H79A 111.9(19) . . ?
C70 C79 H79C 106.7(15) . . ?
H79B C79 H79C 106(2) . . ?
H79A C79 H79C 109(2) . . ?
C35 C80 H80A 109.5 . . ?
C35 C80 H80B 109.5 . . ?
H80A C80 H80B 109.5 . . ?
C35 C80 H80C 109.5 . . ?
H80A C80 H80C 109.5 . . ?
H80B C80 H80C 109.5 . . ?
C55 C81 H81A 109.5 . . ?
C55 C81 H81B 109.5 . . ?
H81A C81 H81B 109.5 . . ?
C55 C81 H81C 109.5 . . ?
H81A C81 H81C 109.5 . . ?
H81B C81 H81C 109.5 . . ?
C78 C82 C65 120.6(2) . . ?
C78 C82 H82 119.7 . . ?
C65 C82 H82 119.7 . . ?
C35 C83 H83A 109.5 . . ?
C35 C83 H83B 109.5 . . ?
H83A C83 H83B 109.5 . . ?
C35 C83 H83C 109.5 . . ?
H83A C83 H83C 109.5 . . ?
H83B C83 H83C 109.5 . . ?
C74 C84 C69 119.6(2) . . ?
C74 C84 H84 120.2 . . ?
C69 C84 H84 120.2 . . ?
C24 O1 C35 108.00(13) . . ?
C34 O2 H2 107.7(13) . . ?
C41 O4 H4 109.8(18) . . ?
C21 O5 C55 108.88(13) . . ?
C35 O6 C11 110.33(12) . . ?
C18 O7 H7 116.8(17) . . ?
C55 O8 C17 108.73(12) . . ?
C28 O9 H9 107.5(14) . . ?
C67 O10 H10 116.2(16) . . ?
C59 O12 H12 110(2) . . ?

loop_
_geom_bond_atom_site_label_1
_geom_bond_atom_site_label_2
_geom_bond_distance
_geom_bond_site_symmetry_2
_geom_bond_publ_flag
C11 O6 1.434(2) . ?
C11 C24 1.543(3) . ?
C11 C28 1.548(3) . ?
C11 H11 0.9800 . ?
C13 C40 1.379(3) . ?
C13 C23 1.400(2) . ?
C13 H13 0.9300 . ?
C14 C22 1.386(3) . ?
C14 C54 1.386(3) . ?
C14 C34 1.537(2) . ?
C15 C23 1.380(3) . ?
C15 C53 1.394(3) . ?
C15 H15 0.9300 . ?
C17 O8 1.431(2) . ?
C17 C21 1.536(3) . ?
C17 C34 1.558(3) . ?
C17 H17 0.9800 . ?
C18 O7 1.447(2) . ?
C18 C26 1.528(3) . ?
C18 C23 1.531(3) . ?
C18 C21 1.551(2) . ?
C19 C72 1.374(3) . ?
C19 C22 1.385(3) . ?
C19 H19 0.9300 . ?
C20 C56 1.382(3) . ?
C20 C37 1.393(3) . ?
C20 H20 0.9300 . ?
C21 O5 1.427(2) . ?
C21 H21 0.9800 . ?
C22 H22 0.9300 . ?
C24 O1 1.422(2) . ?
C24 C67 1.548(2) . ?
C24 H24 0.9800 . ?
C25 C37 1.388(3) . ?
C25 C49 1.396(2) . ?
C25 C34 1.526(3) . ?
C26 C43 1.379(3) . ?
C26 C45 1.402(3) . ?
C27 C76 1.386(3) . ?
C27 C52 1.395(2) . ?
C27 C28 1.532(3) . ?
C28 O9 1.440(2) . ?
C28 C38 1.527(3) . ?
C29 C42 1.385(3) . ?
C29 C36 1.394(3) . ?
C29 C67 1.528(3) . ?
C30 C45 1.386(3) . ?
C30 C50 1.388(3) . ?
C30 H30 0.9300 . ?
C31 C59 1.357(3) . ?
C31 C70 1.415(3) . ?
C31 H31 0.96(2) . ?
C32 C44 1.378(3) . ?
C32 C33 1.390(2) . ?
C32 H32 0.9300 . ?
C33 C64 1.388(3) . ?
C33 C67 1.535(3) . ?
C34 O2 1.434(2) . ?
C35 O6 1.430(2) . ?
C35 O1 1.430(2) . ?
C35 C83 1.497(3) . ?
C35 C80 1.513(3) . ?
C36 C48 1.382(3) . ?
C36 H36 0.9300 . ?
C37 H37 0.9300 . ?
C38 C66 1.380(3) . ?
C38 C65 1.389(3) . ?
C39 C53 1.377(3) . ?
C39 C40 1.378(3) . ?
C39 H39 0.9300 . ?
C40 H40 0.9300 . ?
C41 O4 1.323(2) . ?
C41 C47 1.365(3) . ?
C41 C63 1.487(3) . ?
C42 C73 1.387(3) . ?
C42 H42 0.9300 . ?
C43 C68 1.397(3) . ?
C43 H43 0.9300 . ?
C44 C77 1.379(3) . ?
C44 H44 0.9300 . ?
C45 H45 0.9300 . ?
C46 C55 1.503(3) . ?
C46 H46A 0.9600 . ?
C46 H46B 0.9600 . ?
C46 H46C 0.9600 . ?
C47 C61 1.419(3) . ?
C47 H47 0.903(19) . ?
C48 C60 1.389(3) . ?
C48 H48 0.9300 . ?
C49 C71 1.381(3) . ?
C49 H49 0.9300 . ?
C50 C68 1.374(3) . ?
C50 H50 0.9300 . ?
C51 C72 1.372(3) . ?
C51 C54 1.392(3) . ?
C51 H51 0.9300 . ?
C52 C69 1.377(3) . ?
C52 H52 0.9300 . ?
C53 H53 0.9300 . ?
C54 H54 0.9300 . ?
C55 O8 1.428(2) . ?
C55 O5 1.4348(19) . ?
C55 C81 1.509(3) . ?
C56 C71 1.372(3) . ?
C56 H56 0.9300 . ?
C57 C78 1.369(3) . ?
C57 C66 1.389(3) . ?
C57 H57 0.9300 . ?
C58 C61 1.496(3) . ?
C58 H58A 0.9600 . ?
C58 H58B 0.9600 . ?
C58 H58C 0.9600 . ?
C59 O12 1.321(3) . ?
C59 C62 1.489(3) . ?
C60 C73 1.372(3) . ?
C60 H60 0.9300 . ?
C61 O3 1.263(2) . ?
C62 H62C 0.95(2) . ?
C62 H62B 1.01(3) . ?
C62 H62A 1.01(3) . ?
C63 H63C 0.98(2) . ?
C63 H63B 0.92(2) . ?
C63 H63A 1.01(2) . ?
C64 C75 1.394(3) . ?
C64 H64 0.9300 . ?
C65 C82 1.377(3) . ?
C65 H65 0.9300 . ?
C66 H66 0.9300 . ?
C67 O10 1.439(2) . ?
C68 H68 0.9300 . ?
C69 C84 1.381(3) . ?
C69 H69 0.9300 . ?
C70 O16 1.258(2) . ?
C70 C79 1.496(3) . ?
C71 H71 0.9300 . ?
C72 H72 0.9300 . ?
C73 H73 0.9300 . ?
C74 C84 1.376(3) . ?
C74 C76 1.383(3) . ?
C74 H74 0.9300 . ?
C75 C77 1.385(3) . ?
C75 H75 0.9300 . ?
C76 H76 0.9300 . ?
C77 H77 0.9300 . ?
C78 C82 1.377(3) . ?
C78 H78 0.9300 . ?
C79 H79B 0.98(3) . ?
C79 H79A 0.94(3) . ?
C79 H79C 0.95(3) . ?
C80 H80A 0.9600 . ?
C80 H80B 0.9600 . ?
C80 H80C 0.9600 . ?
C81 H81A 0.9600 . ?
C81 H81B 0.9600 . ?
C81 H81C 0.9600 . ?
C82 H82 0.9300 . ?
C83 H83A 0.9600 . ?
C83 H83B 0.9600 . ?
C83 H83C 0.9600 . ?
C84 H84 0.9300 . ?
O2 H2 0.89(2) . ?
O4 H4 0.96(3) . ?
O7 H7 0.87(2) . ?
O9 H9 0.92(2) . ?
O10 H10 0.90(2) . ?
O12 H12 0.91(3) . ?

loop_
_geom_hbond_atom_site_label_D
_geom_hbond_atom_site_label_H
_geom_hbond_atom_site_label_A
_geom_hbond_distance_DH
_geom_hbond_distance_HA
_geom_hbond_distance_DA
_geom_hbond_angle_DHA
_geom_hbond_site_symmetry_A
O2 H2 O7 0.89(2) 1.77(2) 2.6466(18) 169(2) .
O9 H9 O10 0.92(2) 1.71(2) 2.6202(19) 175(2) .
O12 H12 O16 0.91(3) 1.72(3) 2.517(2) 144(3) .
O4 H4 O3 0.96(3) 1.69(3) 2.5278(18) 144(3) .
O7 H7 O3 0.87(2) 1.89(2) 2.7319(16) 161(2) 1_455
O10 H10 O16 0.90(2) 1.78(2) 2.6670(19) 166(2) 1_655

loop_
_geom_torsion_atom_site_label_1
_geom_torsion_atom_site_label_2
_geom_torsion_atom_site_label_3
_geom_torsion_atom_site_label_4
_geom_torsion
_geom_torsion_site_symmetry_1
_geom_torsion_site_symmetry_2
_geom_torsion_site_symmetry_3
_geom_torsion_site_symmetry_4
_geom_torsion_publ_flag
O8 C17 C21 O5 -34.75(17) . . . . ?
C34 C17 C21 O5 -155.34(15) . . . . ?
O8 C17 C21 C18 -152.44(15) . . . . ?
C34 C17 C21 C18 87.0(2) . . . . ?
O7 C18 C21 O5 175.23(13) . . . . ?
C26 C18 C21 O5 -66.84(19) . . . . ?
C23 C18 C21 O5 59.54(19) . . . . ?
O7 C18 C21 C17 -70.68(18) . . . . ?
C26 C18 C21 C17 47.3(2) . . . . ?
C23 C18 C21 C17 173.64(16) . . . . ?
C72 C19 C22 C14 -1.3(3) . . . . ?
C54 C14 C22 C19 2.2(3) . . . . ?
C34 C14 C22 C19 176.47(16) . . . . ?
C53 C15 C23 C13 -0.4(3) . . . . ?
C53 C15 C23 C18 175.00(19) . . . . ?
C40 C13 C23 C15 1.1(3) . . . . ?
C40 C13 C23 C18 -174.70(18) . . . . ?
O7 C18 C23 C15 -107.33(19) . . . . ?
C26 C18 C23 C15 130.40(19) . . . . ?
C21 C18 C23 C15 4.3(3) . . . . ?
O7 C18 C23 C13 68.1(2) . . . . ?
C26 C18 C23 C13 -54.1(2) . . . . ?
C21 C18 C23 C13 179.75(16) . . . . ?
O6 C11 C24 O1 -26.02(18) . . . . ?
C28 C11 C24 O1 -146.12(15) . . . . ?
O6 C11 C24 C67 -144.16(16) . . . . ?
C28 C11 C24 C67 95.7(2) . . . . ?
O7 C18 C26 C43 12.4(2) . . . . ?
C23 C18 C26 C43 132.93(16) . . . . ?
C21 C18 C26 C43 -99.35(18) . . . . ?
O7 C18 C26 C45 -170.63(14) . . . . ?
C23 C18 C26 C45 -50.1(2) . . . . ?
C21 C18 C26 C45 77.60(19) . . . . ?
C76 C27 C28 O9 23.7(3) . . . . ?
C52 C27 C28 O9 -155.78(17) . . . . ?
C76 C27 C28 C38 137.71(18) . . . . ?
C52 C27 C28 C38 -41.8(2) . . . . ?
C76 C27 C28 C11 -97.1(2) . . . . ?
C52 C27 C28 C11 83.4(2) . . . . ?
O6 C11 C28 O9 178.00(13) . . . . ?
C24 C11 C28 O9 -64.8(2) . . . . ?
O6 C11 C28 C38 64.0(2) . . . . ?
C24 C11 C28 C38 -178.82(14) . . . . ?
O6 C11 C28 C27 -60.31(18) . . . . ?
C24 C11 C28 C27 56.9(2) . . . . ?
C44 C32 C33 C64 1.6(3) . . . . ?
C44 C32 C33 C67 -172.59(19) . . . . ?
C37 C25 C34 O2 4.1(2) . . . . ?
C49 C25 C34 O2 -175.68(16) . . . . ?
C37 C25 C34 C14 119.90(18) . . . . ?
C49 C25 C34 C14 -59.9(2) . . . . ?
C37 C25 C34 C17 -115.76(19) . . . . ?
C49 C25 C34 C17 64.4(2) . . . . ?
C22 C14 C34 O2 -70.5(2) . . . . ?
C54 C14 C34 O2 103.46(19) . . . . ?
C22 C14 C34 C25 169.23(17) . . . . ?
C54 C14 C34 C25 -16.8(2) . . . . ?
C22 C14 C34 C17 43.7(2) . . . . ?
C54 C14 C34 C17 -142.27(18) . . . . ?
O8 C17 C34 O2 172.77(13) . . . . ?
C21 C17 C34 O2 -69.9(2) . . . . ?
O8 C17 C34 C25 -65.23(17) . . . . ?
C21 C17 C34 C25 52.1(2) . . . . ?
O8 C17 C34 C14 61.10(18) . . . . ?
C21 C17 C34 C14 178.40(15) . . . . ?
C42 C29 C36 C48 0.6(2) . . . . ?
C67 C29 C36 C48 -177.27(15) . . . . ?
C49 C25 C37 C20 -0.3(3) . . . . ?
C34 C25 C37 C20 179.93(17) . . . . ?
C56 C20 C37 C25 -0.6(3) . . . . ?
O9 C28 C38 C66 -114.25(19) . . . . ?
C27 C28 C38 C66 127.76(19) . . . . ?
C11 C28 C38 C66 2.7(2) . . . . ?
O9 C28 C38 C65 63.4(2) . . . . ?
C27 C28 C38 C65 -54.6(2) . . . . ?
C11 C28 C38 C65 -179.71(16) . . . . ?
C53 C39 C40 C13 0.8(3) . . . . ?
C23 C13 C40 C39 -1.3(3) . . . . ?
C36 C29 C42 C73 -0.7(3) . . . . ?
C67 C29 C42 C73 177.22(16) . . . . ?
C45 C26 C43 C68 -1.1(2) . . . . ?
C18 C26 C43 C68 175.86(15) . . . . ?
C33 C32 C44 C77 -0.4(3) . . . . ?
C50 C30 C45 C26 -0.6(3) . . . . ?
C43 C26 C45 C30 1.1(2) . . . . ?
C18 C26 C45 C30 -176.01(15) . . . . ?
O4 C41 C47 C61 -4.1(3) . . . . ?
C63 C41 C47 C61 173.49(19) . . . . ?
C29 C36 C48 C60 -0.1(3) . . . . ?
C37 C25 C49 C71 0.6(3) . . . . ?
C34 C25 C49 C71 -179.57(18) . . . . ?
C45 C30 C50 C68 0.1(3) . . . . ?
C76 C27 C52 C69 0.4(3) . . . . ?
C28 C27 C52 C69 179.87(19) . . . . ?
C40 C39 C53 C15 -0.2(3) . . . . ?
C23 C15 C53 C39 0.0(3) . . . . ?
C22 C14 C54 C51 -1.3(3) . . . . ?
C34 C14 C54 C51 -175.43(18) . . . . ?
C72 C51 C54 C14 -0.5(3) . . . . ?
C37 C20 C56 C71 1.1(3) . . . . ?
C70 C31 C59 O12 -2.5(3) . . . . ?
C70 C31 C59 C62 175.96(19) . . . . ?
C36 C48 C60 C73 -0.5(3) . . . . ?
C41 C47 C61 O3 8.3(3) . . . . ?
C41 C47 C61 C58 -171.01(17) . . . . ?
C32 C33 C64 C75 -1.6(3) . . . . ?
C67 C33 C64 C75 172.27(19) . . . . ?
C66 C38 C65 C82 -1.6(3) . . . . ?
C28 C38 C65 C82 -179.43(17) . . . . ?
C65 C38 C66 C57 1.0(3) . . . . ?
C28 C38 C66 C57 178.57(17) . . . . ?
C78 C57 C66 C38 0.5(3) . . . . ?
C42 C29 C67 O10 12.4(2) . . . . ?
C36 C29 C67 O10 -169.74(15) . . . . ?
C42 C29 C67 C33 132.00(17) . . . . ?
C36 C29 C67 C33 -50.2(2) . . . . ?
C42 C29 C67 C24 -101.03(19) . . . . ?
C36 C29 C67 C24 76.8(2) . . . . ?
C64 C33 C67 O10 -108.4(2) . . . . ?
C32 C33 C67 O10 65.5(2) . . . . ?
C64 C33 C67 C29 131.32(19) . . . . ?
C32 C33 C67 C29 -54.8(2) . . . . ?
C64 C33 C67 C24 5.2(3) . . . . ?
C32 C33 C67 C24 179.11(17) . . . . ?
O1 C24 C67 O10 -179.32(14) . . . . ?
C11 C24 C67 O10 -64.0(2) . . . . ?
O1 C24 C67 C29 -62.3(2) . . . . ?
C11 C24 C67 C29 53.0(2) . . . . ?
O1 C24 C67 C33 64.2(2) . . . . ?
C11 C24 C67 C33 179.53(16) . . . . ?
C30 C50 C68 C43 -0.2(3) . . . . ?
C26 C43 C68 C50 0.7(3) . . . . ?
C27 C52 C69 C84 0.0(3) . . . . ?
C59 C31 C70 O16 4.6(3) . . . . ?
C59 C31 C70 C79 -176.9(2) . . . . ?
C20 C56 C71 C49 -0.8(3) . . . . ?
C25 C49 C71 C56 -0.1(3) . . . . ?
C54 C51 C72 C19 1.4(3) . . . . ?
C22 C19 C72 C51 -0.5(3) . . . . ?
C48 C60 C73 C42 0.4(3) . . . . ?
C29 C42 C73 C60 0.2(3) . . . . ?
C33 C64 C75 C77 0.4(3) . . . . ?
C84 C74 C76 C27 1.0(4) . . . . ?
C52 C27 C76 C74 -0.9(3) . . . . ?
C28 C27 C76 C74 179.6(2) . . . . ?
C32 C44 C77 C75 -0.9(3) . . . . ?
C64 C75 C77 C44 0.9(3) . . . . ?
C66 C57 C78 C82 -1.4(3) . . . . ?
C57 C78 C82 C65 0.7(3) . . . . ?
C38 C65 C82 C78 0.8(3) . . . . ?
C76 C74 C84 C69 -0.6(4) . . . . ?
C52 C69 C84 C74 0.1(3) . . . . ?
C11 C24 O1 C35 32.26(18) . . . . ?
C67 C24 O1 C35 156.46(15) . . . . ?
O6 C35 O1 C24 -26.10(19) . . . . ?
C83 C35 O1 C24 -143.29(17) . . . . ?
C80 C35 O1 C24 91.71(19) . . . . ?
C17 C21 O5 C55 29.36(18) . . . . ?
C18 C21 O5 C55 153.13(14) . . . . ?
O8 C55 O5 C21 -12.71(19) . . . . ?
C46 C55 O5 C21 -131.38(17) . . . . ?
C81 C55 O5 C21 104.00(18) . . . . ?
O1 C35 O6 C11 8.1(2) . . . . ?
C83 C35 O6 C11 124.59(16) . . . . ?
C80 C35 O6 C11 -109.82(16) . . . . ?
C24 C11 O6 C35 11.06(19) . . . . ?
C28 C11 O6 C35 137.28(16) . . . . ?
O5 C55 O8 C17 -11.21(19) . . . . ?
C46 C55 O8 C17 105.75(16) . . . . ?
C81 C55 O8 C17 -128.80(16) . . . . ?
C21 C17 O8 C55 28.51(18) . . . . ?
C34 C17 O8 C55 156.89(15) . . . . ?
